data_7036603
loop_
_publ_author_name
'Kl\"ocker, Hans'
'Layh, Marcus'
'Hepp, Alexander'
'Uhl, Werner'

_publ_section_title
;
 Hydroalumination of alkynyl-aminophosphines as a promising tool for the
 synthesis of unusual phosphines: P-N bond activation, a transient
 phosphaallene, a zwitterionic AlP2C2 heterocycle and a masked Al/P-based
 frustrated Lewis pair.
;
_journal_issue 5
_journal_name_full 'Dalton transactions (Cambridge, England : 2003)'
_journal_page_first 2031
_journal_page_last 2043
_journal_paper_doi 10.1039/c5dt02825f
_journal_volume 45
_journal_year 2016
_chemical_formula_sum 'C50 H76 Al2 P2'
_chemical_formula_weight 793.00
_chemical_name_systematic
;
 ?
;
_chemical_properties_physical 'Air-sensitive, Hygroscopic'
_space_group_crystal_system triclinic
_space_group_IT_number 2
_space_group_name_Hall '-P 1'
_space_group_name_H-M_alt 'P -1'
_symmetry_space_group_name_Hall '-P 1'
_symmetry_space_group_name_H-M 'P -1'
_atom_sites_solution_hydrogens mixed
_audit_creation_method SHELXL-2013
_audit_update_record
;
2015-07-22 deposited with the CCDC.
2015-09-14 downloaded from the CCDC.
;
_cell_angle_alpha 92.1847(10)
_cell_angle_beta 106.3506(10)
_cell_angle_gamma 92.2788(10)
_cell_formula_units_Z 1
_cell_length_a 9.6742(4)
_cell_length_b 10.5505(4)
_cell_length_c 12.2107(5)
_cell_measurement_reflns_used 9976
_cell_measurement_temperature 153(2)
_cell_measurement_theta_max 27.956
_cell_measurement_theta_min 2.385
_cell_volume 1193.39(8)
_computing_cell_refinement 'Bruker SAINT+'
_computing_data_collection 'Bruker SMART'
_computing_data_reduction 'Bruker SHELXTL'
_computing_molecular_graphics 'Bruker SHELXTL'
_computing_publication_material 'Bruker SHELXTL'
_computing_structure_refinement 'SHELXL-2013 (Sheldrick, 2013)'
_computing_structure_solution 'SHELXS-2013 (Sheldrick, 2013)'
_diffrn_ambient_temperature 153(2)
_diffrn_measured_fraction_theta_full 0.980
_diffrn_measured_fraction_theta_max 0.983
_diffrn_measurement_device_type 'CCD area detector'
_diffrn_measurement_method 'Omega scans'
_diffrn_radiation_type MoK\a
_diffrn_radiation_wavelength 0.71073
_diffrn_reflns_av_R_equivalents 0.0173
_diffrn_reflns_av_unetI/netI 0.0192
_diffrn_reflns_laue_measured_fraction_full 0.980
_diffrn_reflns_laue_measured_fraction_max 0.983
_diffrn_reflns_limit_h_max 12
_diffrn_reflns_limit_h_min -12
_diffrn_reflns_limit_k_max 13
_diffrn_reflns_limit_k_min -13
_diffrn_reflns_limit_l_max 16
_diffrn_reflns_limit_l_min -16
_diffrn_reflns_number 16216
_diffrn_reflns_point_group_measured_fraction_full 0.980
_diffrn_reflns_point_group_measured_fraction_max 0.983
_diffrn_reflns_theta_full 25.242
_diffrn_reflns_theta_max 27.977
_diffrn_reflns_theta_min 2.197
_diffrn_source microsource
_exptl_absorpt_coefficient_mu 0.159
_exptl_absorpt_correction_T_max 0.7456
_exptl_absorpt_correction_T_min 0.6933
_exptl_absorpt_correction_type empirical
_exptl_absorpt_process_details SADABS
_exptl_crystal_colour colourless
_exptl_crystal_density_diffrn 1.103
_exptl_crystal_description block
_exptl_crystal_F_000 432
_exptl_crystal_recrystallization_method 'Re-crystallisation from solvent: '
_exptl_crystal_size_max 0.280
_exptl_crystal_size_mid 0.100
_exptl_crystal_size_min 0.090
_refine_diff_density_max 0.475
_refine_diff_density_min -0.337
_refine_diff_density_rms 0.053
_refine_ls_extinction_method none
_refine_ls_goodness_of_fit_ref 1.061
_refine_ls_hydrogen_treatment mixed
_refine_ls_matrix_type full
_refine_ls_number_parameters 256
_refine_ls_number_reflns 5648
_refine_ls_number_restraints 0
_refine_ls_restrained_S_all 1.061
_refine_ls_R_factor_all 0.0462
_refine_ls_R_factor_gt 0.0406
_refine_ls_shift/su_max 0.032
_refine_ls_shift/su_mean 0.000
_refine_ls_structure_factor_coef Fsqd
_refine_ls_weighting_details 'w=1/[\s^2^(Fo^2^)+(0.0547P)^2^+0.5233P] where P=(Fo^2^+2Fc^2^)/3'
_refine_ls_weighting_scheme calc
_refine_ls_wR_factor_gt 0.1055
_refine_ls_wR_factor_ref 0.1100
_reflns_Friedel_coverage 0.000
_reflns_number_gt 5015
_reflns_number_total 5648
_reflns_threshold_expression 'I > 2\s(I)'
_cod_data_source_file c5dt02825f2.cif
_cod_data_source_block sad1
_cod_depositor_comments 'Adding full bibliography for 7036598--7036603.cif.'
_cod_original_cell_volume 1193.38(8)
_cod_database_code 7036603
_shelx_space_group_comment
;
The symmetry employed for this shelxl refinement is uniquely defined
by the following loop, which should always be used as a source of
symmetry information in preference to the above space-group names.
They are only intended as comments.
;
_shelx_estimated_absorpt_t_min 0.957
_shelx_estimated_absorpt_t_max 0.986
_shelxl_version_number 2013-4

loop_
_space_group_symop_operation_xyz
'x, y, z'
'-x, -y, -z'

loop_
_atom_site_label
_atom_site_type_symbol
_atom_site_fract_x
_atom_site_fract_y
_atom_site_fract_z
_atom_site_U_iso_or_equiv
_atom_site_adp_type
_atom_site_occupancy
_atom_site_site_symmetry_order
_atom_site_calc_flag
_atom_site_refinement_flags_posn
_atom_site_refinement_flags_adp
P1 P 0.05978(3) 0.59350(3) 0.64670(3) 0.01923(9) Uani 1 1 d . .
H1 H 0.0793(18) 0.4763(16) 0.6800(14) 0.032(4) Uiso 1 1 d . .
C1 C 0.17945(13) 0.59803(12) 0.55623(10) 0.0195(2) Uani 1 1 d . .
C2 C 0.25283(14) 0.69727(12) 0.52933(11) 0.0222(3) Uani 1 1 d . .
H2 H 0.3047 0.6727 0.4762 0.027 Uiso 1 1 calc R U
C3 C 0.27422(15) 0.83881(12) 0.56206(12) 0.0247(3) Uani 1 1 d . .
C31 C 0.14774(19) 0.89447(14) 0.59384(16) 0.0382(4) Uani 1 1 d . .
H31A H 0.1409 0.8614 0.6644 0.046 Uiso 1 1 calc R U
H31B H 0.0603 0.8720 0.5346 0.046 Uiso 1 1 calc R U
H31C H 0.1620 0.9853 0.6027 0.046 Uiso 1 1 calc R U
C32 C 0.2917(2) 0.90743(15) 0.45800(17) 0.0469(5) Uani 1 1 d . .
H32A H 0.3080 0.9970 0.4769 0.056 Uiso 1 1 calc R U
H32B H 0.2057 0.8925 0.3956 0.056 Uiso 1 1 calc R U
H32C H 0.3724 0.8758 0.4363 0.056 Uiso 1 1 calc R U
C33 C 0.4107(2) 0.86077(17) 0.6609(2) 0.0576(6) Uani 1 1 d . .
H33A H 0.4304 0.9503 0.6783 0.069 Uiso 1 1 calc R U
H33B H 0.4902 0.8253 0.6400 0.069 Uiso 1 1 calc R U
H33C H 0.3978 0.8205 0.7268 0.069 Uiso 1 1 calc R U
C4 C 0.12779(14) 0.67504(12) 0.78864(11) 0.0211(3) Uani 1 1 d . .
C5 C 0.04979(15) 0.76889(12) 0.82658(11) 0.0235(3) Uani 1 1 d . .
C51 C -0.09010(15) 0.81619(14) 0.75503(12) 0.0285(3) Uani 1 1 d . .
H51A H -0.1050 0.7885 0.6766 0.034 Uiso 1 1 calc R U
H51B H -0.0863 0.9073 0.7615 0.034 Uiso 1 1 calc R U
H51C H -0.1682 0.7830 0.7814 0.034 Uiso 1 1 calc R U
C6 C 0.10500(16) 0.82379(13) 0.93702(12) 0.0283(3) Uani 1 1 d . .
H6 H 0.0518 0.8877 0.9629 0.034 Uiso 1 1 calc R U
C7 C 0.23337(17) 0.78958(14) 1.01043(12) 0.0310(3) Uani 1 1 d . .
C71 C 0.2910(2) 0.85319(18) 1.12824(13) 0.0441(4) Uani 1 1 d . .
H71A H 0.3179 0.7897 1.1835 0.053 Uiso 1 1 calc R U
H71B H 0.2179 0.9027 1.1453 0.053 Uiso 1 1 calc R U
H71C H 0.3739 0.9076 1.1309 0.053 Uiso 1 1 calc R U
C8 C 0.30862(16) 0.69645(14) 0.97177(12) 0.0302(3) Uani 1 1 d . .
H8 H 0.3976 0.6713 1.0220 0.036 Uiso 1 1 calc R U
C9 C 0.25910(15) 0.63856(13) 0.86264(12) 0.0251(3) Uani 1 1 d . .
C91 C 0.34899(16) 0.54008(15) 0.82759(13) 0.0311(3) Uani 1 1 d . .
H91A H 0.4366 0.5335 0.8878 0.037 Uiso 1 1 calc R U
H91B H 0.3718 0.5645 0.7595 0.037 Uiso 1 1 calc R U
H91C H 0.2959 0.4594 0.8131 0.037 Uiso 1 1 calc R U
Al1 Al 0.19813(4) 0.43127(3) 0.47548(3) 0.01949(10) Uani 1 1 d . .
C10 C 0.31675(15) 0.45437(13) 0.36817(12) 0.0258(3) Uani 1 1 d . .
H10A H 0.4054 0.4998 0.4090 0.031 Uiso 1 1 calc R U
H10B H 0.3409 0.3720 0.3454 0.031 Uiso 1 1 calc R U
C11 C 0.24938(18) 0.52426(16) 0.26004(13) 0.0361(3) Uani 1 1 d . .
H11A H 0.1638 0.4773 0.2153 0.043 Uiso 1 1 calc R U
H11B H 0.3172 0.5321 0.2161 0.043 Uiso 1 1 calc R U
H11C H 0.2249 0.6073 0.2809 0.043 Uiso 1 1 calc R U
C12 C 0.22985(15) 0.28152(12) 0.57002(12) 0.0258(3) Uani 1 1 d . .
H12A H 0.1734 0.2875 0.6232 0.031 Uiso 1 1 calc R U
H12B H 0.1950 0.2067 0.5212 0.031 Uiso 1 1 calc R U
C13 C 0.38668(17) 0.26562(15) 0.63680(16) 0.0395(4) Uani 1 1 d . .
H13A H 0.4447 0.2610 0.5848 0.047 Uiso 1 1 calc R U
H13B H 0.3933 0.1890 0.6775 0.047 Uiso 1 1 calc R U
H13C H 0.4207 0.3369 0.6902 0.047 Uiso 1 1 calc R U
C21 C 0.0905(3) 1.2644(3) 0.8654(2) 0.0695(7) Uani 1 1 d . .
H21 H 0.0037 1.2980 0.8191 0.083 Uiso 1 1 calc R U
C22 C 0.1430(3) 1.1558(2) 0.83075(18) 0.0590(6) Uani 1 1 d . .
H22 H 0.0929 1.1121 0.7594 0.071 Uiso 1 1 calc R U
C23 C 0.2651(3) 1.1108(2) 0.8973(2) 0.0671(6) Uani 1 1 d . .
H23 H 0.3016 1.0347 0.8730 0.080 Uiso 1 1 calc R U
C24 C 0.3363(3) 1.1711(3) 0.9972(3) 0.0776(8) Uani 1 1 d . .
H24 H 0.4234 1.1373 1.0428 0.093 Uiso 1 1 calc R U
C25 C 0.2900(3) 1.2747(3) 1.0341(2) 0.0785(9) Uani 1 1 d . .
H25 H 0.3430 1.3151 1.1064 0.094 Uiso 1 1 calc R U
C26 C 0.1680(4) 1.3258(2) 0.9717(3) 0.0798(9) Uani 1 1 d . .
H26 H 0.1347 1.4021 0.9989 0.096 Uiso 1 1 calc R U

loop_
_atom_site_aniso_label
_atom_site_aniso_U_11
_atom_site_aniso_U_22
_atom_site_aniso_U_33
_atom_site_aniso_U_23
_atom_site_aniso_U_13
_atom_site_aniso_U_12
P1 0.02130(16) 0.01642(16) 0.02027(16) -0.00084(11) 0.00664(12) 0.00098(11)
C1 0.0199(6) 0.0188(6) 0.0191(6) -0.0015(4) 0.0047(5) 0.0023(4)
C2 0.0244(6) 0.0189(6) 0.0238(6) -0.0018(5) 0.0081(5) 0.0014(5)
C3 0.0286(7) 0.0171(6) 0.0295(7) -0.0007(5) 0.0102(6) -0.0004(5)
C31 0.0480(9) 0.0181(7) 0.0591(10) 0.0027(6) 0.0318(8) 0.0047(6)
C32 0.0758(13) 0.0239(8) 0.0566(11) 0.0064(7) 0.0434(10) 0.0044(8)
C33 0.0496(11) 0.0262(8) 0.0741(14) -0.0091(8) -0.0177(10) -0.0024(7)
C4 0.0243(6) 0.0196(6) 0.0196(6) 0.0002(5) 0.0068(5) -0.0008(5)
C5 0.0272(6) 0.0213(6) 0.0234(6) 0.0002(5) 0.0099(5) -0.0005(5)
C51 0.0289(7) 0.0266(7) 0.0296(7) -0.0052(5) 0.0080(6) 0.0055(5)
C6 0.0371(8) 0.0245(7) 0.0247(7) -0.0021(5) 0.0119(6) 0.0005(5)
C7 0.0409(8) 0.0293(7) 0.0210(6) -0.0004(5) 0.0070(6) -0.0049(6)
C71 0.0595(11) 0.0436(9) 0.0233(7) -0.0051(7) 0.0037(7) -0.0013(8)
C8 0.0321(7) 0.0322(7) 0.0231(7) 0.0043(5) 0.0021(6) 0.0002(6)
C9 0.0262(6) 0.0246(6) 0.0244(6) 0.0042(5) 0.0066(5) 0.0007(5)
C91 0.0284(7) 0.0331(8) 0.0302(7) 0.0033(6) 0.0045(6) 0.0079(6)
Al1 0.02137(19) 0.01566(18) 0.0221(2) -0.00011(14) 0.00727(15) 0.00181(14)
C10 0.0253(6) 0.0238(6) 0.0302(7) -0.0023(5) 0.0116(5) 0.0012(5)
C11 0.0427(9) 0.0384(8) 0.0291(7) 0.0026(6) 0.0141(7) -0.0044(7)
C12 0.0292(7) 0.0187(6) 0.0292(7) 0.0022(5) 0.0079(6) 0.0024(5)
C13 0.0331(8) 0.0284(8) 0.0520(10) 0.0048(7) 0.0029(7) 0.0085(6)
C21 0.0556(13) 0.0815(17) 0.0810(17) 0.0381(14) 0.0300(12) 0.0065(12)
C22 0.0770(15) 0.0610(13) 0.0400(10) -0.0066(9) 0.0234(10) -0.0249(11)
C23 0.0759(16) 0.0487(12) 0.0886(18) 0.0098(12) 0.0424(15) 0.0002(11)
C24 0.0597(15) 0.093(2) 0.0770(18) 0.0279(16) 0.0140(13) -0.0164(14)
C25 0.0854(19) 0.098(2) 0.0502(13) -0.0091(14) 0.0250(13) -0.0487(17)
C26 0.123(2) 0.0464(12) 0.099(2) -0.0144(13) 0.084(2) -0.0154(14)

loop_
_atom_type_symbol
_atom_type_description
_atom_type_scat_dispersion_real
_atom_type_scat_dispersion_imag
_atom_type_scat_source
C C 0.0033 0.0016 'International Tables Vol C Tables 4.2.6.8 and 6.1.1.4'
H H 0.0000 0.0000 'International Tables Vol C Tables 4.2.6.8 and 6.1.1.4'
P P 0.1023 0.0942 'International Tables Vol C Tables 4.2.6.8 and 6.1.1.4'
Al Al 0.0645 0.0514 'International Tables Vol C Tables 4.2.6.8 and 6.1.1.4'

loop_
_geom_angle_atom_site_label_1
_geom_angle_atom_site_label_2
_geom_angle_atom_site_label_3
_geom_angle
_geom_angle_site_symmetry_1
_geom_angle_site_symmetry_3
C1 P1 C4 116.39(6) . .
C1 P1 Al1 109.65(4) . 2_566
C4 P1 Al1 127.24(4) . 2_566
C1 P1 H1 98.7(7) . .
C4 P1 H1 97.3(7) . .
Al1 P1 H1 100.0(7) 2_566 .
C2 C1 P1 129.77(10) . .
C2 C1 Al1 114.25(9) . .
P1 C1 Al1 115.88(7) . .
C1 C2 C3 135.96(12) . .
C1 C2 H2 112.0 . .
C3 C2 H2 112.0 . .
C31 C3 C33 110.03(15) . .
C31 C3 C2 113.78(12) . .
C33 C3 C2 108.40(12) . .
C31 C3 C32 107.07(13) . .
C33 C3 C32 109.80(15) . .
C2 C3 C32 107.68(12) . .
C3 C31 H31A 109.5 . .
C3 C31 H31B 109.5 . .
H31A C31 H31B 109.5 . .
C3 C31 H31C 109.5 . .
H31A C31 H31C 109.5 . .
H31B C31 H31C 109.5 . .
C3 C32 H32A 109.5 . .
C3 C32 H32B 109.5 . .
H32A C32 H32B 109.5 . .
C3 C32 H32C 109.5 . .
H32A C32 H32C 109.5 . .
H32B C32 H32C 109.5 . .
C3 C33 H33A 109.5 . .
C3 C33 H33B 109.5 . .
H33A C33 H33B 109.5 . .
C3 C33 H33C 109.5 . .
H33A C33 H33C 109.5 . .
H33B C33 H33C 109.5 . .
C5 C4 C9 119.60(12) . .
C5 C4 P1 121.68(10) . .
C9 C4 P1 118.67(10) . .
C6 C5 C4 118.77(13) . .
C6 C5 C51 116.96(12) . .
C4 C5 C51 124.26(12) . .
C5 C51 H51A 109.5 . .
C5 C51 H51B 109.5 . .
H51A C51 H51B 109.5 . .
C5 C51 H51C 109.5 . .
H51A C51 H51C 109.5 . .
H51B C51 H51C 109.5 . .
C7 C6 C5 122.43(13) . .
C7 C6 H6 118.8 . .
C5 C6 H6 118.8 . .
C6 C7 C8 118.03(13) . .
C6 C7 C71 120.82(15) . .
C8 C7 C71 121.15(15) . .
C7 C71 H71A 109.5 . .
C7 C71 H71B 109.5 . .
H71A C71 H71B 109.5 . .
C7 C71 H71C 109.5 . .
H71A C71 H71C 109.5 . .
H71B C71 H71C 109.5 . .
C7 C8 C9 122.12(13) . .
C7 C8 H8 118.9 . .
C9 C8 H8 118.9 . .
C8 C9 C4 119.04(13) . .
C8 C9 C91 118.39(13) . .
C4 C9 C91 122.56(12) . .
C9 C91 H91A 109.5 . .
C9 C91 H91B 109.5 . .
H91A C91 H91B 109.5 . .
C9 C91 H91C 109.5 . .
H91A C91 H91C 109.5 . .
H91B C91 H91C 109.5 . .
C12 Al1 C10 117.75(6) . .
C12 Al1 C1 116.36(6) . .
C10 Al1 C1 111.24(6) . .
C12 Al1 P1 105.95(4) . 2_566
C10 Al1 P1 105.95(4) . 2_566
C1 Al1 P1 96.54(4) . 2_566
C11 C10 Al1 116.81(10) . .
C11 C10 H10A 108.1 . .
Al1 C10 H10A 108.1 . .
C11 C10 H10B 108.1 . .
Al1 C10 H10B 108.1 . .
H10A C10 H10B 107.3 . .
C10 C11 H11A 109.5 . .
C10 C11 H11B 109.5 . .
H11A C11 H11B 109.5 . .
C10 C11 H11C 109.5 . .
H11A C11 H11C 109.5 . .
H11B C11 H11C 109.5 . .
C13 C12 Al1 114.76(10) . .
C13 C12 H12A 108.6 . .
Al1 C12 H12A 108.6 . .
C13 C12 H12B 108.6 . .
Al1 C12 H12B 108.6 . .
H12A C12 H12B 107.6 . .
C12 C13 H13A 109.5 . .
C12 C13 H13B 109.5 . .
H13A C13 H13B 109.5 . .
C12 C13 H13C 109.5 . .
H13A C13 H13C 109.5 . .
H13B C13 H13C 109.5 . .
C22 C21 C26 118.2(2) . .
C22 C21 H21 120.9 . .
C26 C21 H21 120.9 . .
C23 C22 C21 119.7(2) . .
C23 C22 H22 120.1 . .
C21 C22 H22 120.1 . .
C24 C23 C22 120.8(3) . .
C24 C23 H23 119.6 . .
C22 C23 H23 119.6 . .
C25 C24 C23 121.7(3) . .
C25 C24 H24 119.2 . .
C23 C24 H24 119.2 . .
C24 C25 C26 120.9(2) . .
C24 C25 H25 119.5 . .
C26 C25 H25 119.5 . .
C25 C26 C21 118.7(2) . .
C25 C26 H26 120.6 . .
C21 C26 H26 120.6 . .

loop_
_geom_bond_atom_site_label_1
_geom_bond_atom_site_label_2
_geom_bond_distance
_geom_bond_site_symmetry_2
P1 C1 1.8118(13) .
P1 C4 1.8375(13) .
P1 Al1 2.5183(5) 2_566
P1 H1 1.320(17) .
C1 C2 1.3441(18) .
C1 Al1 2.0233(13) .
C2 C3 1.5218(17) .
C2 H2 0.9600 .
C3 C31 1.516(2) .
C3 C33 1.520(2) .
C3 C32 1.533(2) .
C31 H31A 0.9599 .
C31 H31B 0.9599 .
C31 H31C 0.9599 .
C32 H32A 0.9599 .
C32 H32B 0.9599 .
C32 H32C 0.9599 .
C33 H33A 0.9599 .
C33 H33B 0.9599 .
C33 H33C 0.9599 .
C4 C5 1.4091(18) .
C4 C9 1.4133(18) .
C5 C6 1.3963(19) .
C5 C51 1.5049(19) .
C51 H51A 0.9599 .
C51 H51B 0.9599 .
C51 H51C 0.9599 .
C6 C7 1.382(2) .
C6 H6 0.9600 .
C7 C8 1.390(2) .
C7 C71 1.509(2) .
C71 H71A 0.9599 .
C71 H71B 0.9599 .
C71 H71C 0.9599 .
C8 C9 1.390(2) .
C8 H8 0.9600 .
C9 C91 1.505(2) .
C91 H91A 0.9599 .
C91 H91B 0.9599 .
C91 H91C 0.9599 .
Al1 C12 1.9752(14) .
Al1 C10 1.9853(14) .
Al1 P1 2.5184(5) 2_566
C10 C11 1.530(2) .
C10 H10A 0.9600 .
C10 H10B 0.9600 .
C11 H11A 0.9599 .
C11 H11B 0.9599 .
C11 H11C 0.9599 .
C12 C13 1.526(2) .
C12 H12A 0.9600 .
C12 H12B 0.9600 .
C13 H13A 0.9599 .
C13 H13B 0.9599 .
C13 H13C 0.9599 .
C21 C22 1.371(4) .
C21 C26 1.421(4) .
C21 H21 0.9600 .
C22 C23 1.347(4) .
C22 H22 0.9600 .
C23 C24 1.341(4) .
C23 H23 0.9600 .
C24 C25 1.310(4) .
C24 H24 0.9600 .
C25 C26 1.356(4) .
C25 H25 0.9600 .
C26 H26 0.9600 .

loop_
_geom_torsion_atom_site_label_1
_geom_torsion_atom_site_label_2
_geom_torsion_atom_site_label_3
_geom_torsion_atom_site_label_4
_geom_torsion
_geom_torsion_site_symmetry_1
C4 P1 C1 C2 -49.47(14) .
Al1 P1 C1 C2 103.97(12) 2_566
C4 P1 C1 Al1 134.48(7) .
Al1 P1 C1 Al1 -72.08(7) 2_566
P1 C1 C2 C3 2.9(2) .
Al1 C1 C2 C3 178.99(13) .
C1 C2 C3 C31 -28.8(2) .
C1 C2 C3 C33 94.0(2) .
C1 C2 C3 C32 -147.27(17) .
C1 P1 C4 C5 125.53(11) .
Al1 P1 C4 C5 -22.54(13) 2_566
C1 P1 C4 C9 -56.93(12) .
Al1 P1 C4 C9 155.00(9) 2_566
C9 C4 C5 C6 0.11(19) .
P1 C4 C5 C6 177.63(10) .
C9 C4 C5 C51 179.32(13) .
P1 C4 C5 C51 -3.16(19) .
C4 C5 C6 C7 0.1(2) .
C51 C5 C6 C7 -179.19(14) .
C5 C6 C7 C8 -0.3(2) .
C5 C6 C7 C71 178.66(14) .
C6 C7 C8 C9 0.4(2) .
C71 C7 C8 C9 -178.56(15) .
C7 C8 C9 C4 -0.3(2) .
C7 C8 C9 C91 179.07(14) .
C5 C4 C9 C8 0.0(2) .
P1 C4 C9 C8 -177.62(11) .
C5 C4 C9 C91 -179.32(13) .
P1 C4 C9 C91 3.08(18) .
C26 C21 C22 C23 -0.1(3) .
C21 C22 C23 C24 -0.1(3) .
C22 C23 C24 C25 0.4(4) .
C23 C24 C25 C26 -0.6(4) .
C24 C25 C26 C21 0.4(4) .
C22 C21 C26 C25 0.0(3) .
